data_4304561
loop_
_publ_author_name
'Lei Hou'
'Yan-Yong Lin'
'Xiao-Ming Chen'

_publ_section_title
;
Porous Metal-Organic Framework Based on \m4-oxo Tetrazinc Clusters:
Sorption and Guest-Dependent Luminescent Properties
;
_journal_name_full 'Inorganic Chemistry'
_journal_page_first 1346
_journal_page_last 1351
_journal_paper_doi 10.1021/ic702085x
_journal_volume 47
_journal_year 2008
_chemical_formula_moiety 'C40 H68 N12 O15 Zn4'
_chemical_formula_sum 'C40 H68 N12 O15 Zn4'
_chemical_formula_weight 1218.54
_chemical_name_systematic
; 
 ? 
;
_space_group_IT_number 132
_symmetry_cell_setting tetragonal
_symmetry_space_group_name_Hall '-P 4c 2c'
_symmetry_space_group_name_H-M 'P 42/m c m'
_atom_sites_solution_hydrogens geom
_atom_sites_solution_primary direct
_atom_sites_solution_secondary difmap
_audit_creation_method SHELXL-97
_cell_angle_alpha 90.00
_cell_angle_beta 90.00
_cell_angle_gamma 90.00
_cell_formula_units_Z 2
_cell_length_a 11.5228(4)
_cell_length_b 11.5228(4)
_cell_length_c 25.7692(19)
_cell_measurement_reflns_used 3497
_cell_measurement_temperature 293(2)
_cell_measurement_theta_max 26.89
_cell_measurement_theta_min 2.37
_cell_volume 3421.5(3)
_computing_cell_refinement 'SAINT (Bruker, 2002)'
_computing_data_collection 'SMART (Bruker, 2002)'
_computing_data_reduction SAINT
_computing_molecular_graphics 'Bruker SHELXTL'
_computing_publication_material 'Bruker SHELXTL'
_computing_structure_refinement 'SHELXL-97 (Sheldrick, 1997)'
_computing_structure_solution 'SHELXS-97 (Sheldrick, 1990)'
_diffrn_ambient_temperature 293(2)
_diffrn_measured_fraction_theta_full 0.988
_diffrn_measured_fraction_theta_max 0.988
_diffrn_measurement_device_type 'Bruker APEX area-detector diffractometer'
_diffrn_measurement_method '\f and \w scans'
_diffrn_radiation_monochromator graphite
_diffrn_radiation_source 'fine-focus sealed tube'
_diffrn_radiation_type MoK\a
_diffrn_radiation_wavelength 0.71073
_diffrn_reflns_av_R_equivalents 0.0358
_diffrn_reflns_av_sigmaI/netI 0.0250
_diffrn_reflns_limit_h_max 12
_diffrn_reflns_limit_h_min -14
_diffrn_reflns_limit_k_max 7
_diffrn_reflns_limit_k_min -14
_diffrn_reflns_limit_l_max 30
_diffrn_reflns_limit_l_min -31
_diffrn_reflns_number 12617
_diffrn_reflns_theta_full 26.00
_diffrn_reflns_theta_max 26.00
_diffrn_reflns_theta_min 1.77
_exptl_absorpt_coefficient_mu 1.442
_exptl_absorpt_correction_T_max 0.7421
_exptl_absorpt_correction_T_min 0.7056
_exptl_absorpt_correction_type multi-scan
_exptl_absorpt_process_details 'SADABS (Sheldrick, 1996)'
_exptl_crystal_colour colorless
_exptl_crystal_density_diffrn 1.183
_exptl_crystal_density_method 'not measured'
_exptl_crystal_description block
_exptl_crystal_F_000 1264
_exptl_crystal_size_max 0.26
_exptl_crystal_size_mid 0.26
_exptl_crystal_size_min 0.22
_refine_diff_density_max 0.673
_refine_diff_density_min -0.437
_refine_diff_density_rms 0.142
_refine_ls_extinction_method none
_refine_ls_goodness_of_fit_ref 1.114
_refine_ls_hydrogen_treatment constr
_refine_ls_matrix_type full
_refine_ls_number_parameters 85
_refine_ls_number_reflns 1833
_refine_ls_number_restraints 10
_refine_ls_restrained_S_all 1.118
_refine_ls_R_factor_all 0.0566
_refine_ls_R_factor_gt 0.0496
_refine_ls_shift/su_max 0.000
_refine_ls_shift/su_mean 0.000
_refine_ls_structure_factor_coef Fsqd
_refine_ls_weighting_details 'calc w=1/[\s^2^(Fo^2^)+(0.0719P)^2^+8.5000P] where P=(Fo^2^+2Fc^2^)/3'
_refine_ls_weighting_scheme calc
_refine_ls_wR_factor_gt 0.1442
_refine_ls_wR_factor_ref 0.1492
_reflns_number_gt 1595
_reflns_number_total 1833
_reflns_threshold_expression >2sigma(I)
_cod_data_source_file ic702085x-file001.cif
_cod_data_source_block znm
_cod_depositor_comments
;
The following automatic conversions were performed:
'_exptl_absorpt_correction_type' value 'Multi-scan' changed to
'multi-scan' according to
'/home/saulius/struct/CIF-dictionaries/cif_core.dic' dictionary named
'cif_core.dic' version 2.4.1 from 2010-06-29.

Automatic conversion script
Id: cif_fix_enum 1527 2010-12-29 10:47:43Z saulius 
;
_cod_database_code 4304561

loop_
_symmetry_equiv_pos_as_xyz
'x, y, z'
'-x, -y, z'
'-y, x, z+1/2'
'y, -x, z+1/2'
'-x, y, -z+1/2'
'x, -y, -z+1/2'
'y, x, -z'
'-y, -x, -z'
'-x, -y, -z'
'x, y, -z'
'y, -x, -z-1/2'
'-y, x, -z-1/2'
'x, -y, z-1/2'
'-x, y, z-1/2'
'-y, -x, z'
'y, x, z'

loop_
_atom_site_label
_atom_site_type_symbol
_atom_site_fract_x
_atom_site_fract_y
_atom_site_fract_z
_atom_site_U_iso_or_equiv
_atom_site_adp_type
_atom_site_occupancy
_atom_site_symmetry_multiplicity
_atom_site_calc_flag
_atom_site_refinement_flags
_atom_site_disorder_assembly
_atom_site_disorder_group
Zn1 Zn 0.40139(3) 0.40139(3) 0.20782(2) 0.0220(2) Uani 1 2 d S . .
N1 N 0.2477(2) 0.4615(3) 0.22942(11) 0.0288(7) Uani 1 1 d . . .
O1 O 0.4316(3) 0.4316(3) 0.13381(14) 0.0422(10) Uani 1 2 d S . .
O2 O 0.5000 0.5000 0.2500 0.0186(13) Uani 1 8 d S . .
C1 C 0.1077(4) 0.3599(6) 0.1737(2) 0.0720(18) Uani 1 1 d . . .
H1A H 0.0905 0.2841 0.1872 0.108 Uiso 1 1 calc R . .
H1B H 0.1722 0.3549 0.1502 0.108 Uiso 1 1 calc R . .
H1C H 0.0412 0.3894 0.1556 0.108 Uiso 1 1 calc R . .
C2 C 0.1375(3) 0.4390(4) 0.21722(16) 0.0359(9) Uani 1 1 d . . .
C3 C 0.0648(4) 0.5000 0.2500 0.0348(12) Uani 1 2 d S . .
C4 C 0.5000 0.5000 0.1119(3) 0.0333(17) Uani 1 4 d S . .
C5 C 0.5000 0.5000 0.0540(3) 0.0372(18) Uani 1 4 d S . .
C6 C 0.4286(4) 0.4286(4) 0.0267(3) 0.071(3) Uani 1 2 d S . .
H6 H 0.3789 0.3789 0.0444 0.085 Uiso 1 2 calc SR . .
C7 C 0.8675(18) 0.1325(18) 0.1102(11) 0.44(3) Uiso 1 2 d SD . .
C8 C 0.7892(19) 0.2108(19) 0.1870(11) 0.340(17) Uiso 1 2 d SD . .
H8A H 0.8427 0.1547 0.2006 0.510 Uiso 1 2 calc SR B .
H8B H 0.7122 0.1929 0.1988 0.510 Uiso 0.50 1 calc PR . .
H8C H 0.8106 0.2869 0.1988 0.510 Uiso 0.50 1 calc PR . .
C9 C 0.722(2) 0.278(2) 0.0993(15) 0.57(4) Uiso 1 2 d SD . .
H9A H 0.7379 0.2608 0.0637 0.850 Uiso 1 2 calc SR B .
H9B H 0.7381 0.3588 0.1058 0.850 Uiso 0.50 1 calc PR . .
H9C H 0.6412 0.2633 0.1064 0.850 Uiso 0.50 1 calc PR . .
N3 N 0.7922(16) 0.2078(16) 0.1321(10) 0.320(12) Uiso 1 2 d SD B .
O3 O 0.875(3) 0.125(3) 0.0633(12) 0.56(6) Uiso 0.50 2 d SPD A 1
O3' O 0.9261(18) 0.0739(18) 0.1399(16) 0.41(3) Uiso 0.50 2 d SPD B 2
O1W O 0.163(5) 0.163(5) 0.0000 0.70(5) Uiso 1 4 d SD . .
O2W O 0.396(3) 0.074(4) 0.0000 0.63(3) Uiso 1 2 d SD . .

loop_
_atom_site_aniso_label
_atom_site_aniso_U_11
_atom_site_aniso_U_22
_atom_site_aniso_U_33
_atom_site_aniso_U_23
_atom_site_aniso_U_13
_atom_site_aniso_U_12
Zn1 0.0210(3) 0.0210(3) 0.0239(4) -0.00045(15) -0.00045(15) -0.0005(2)
N1 0.0194(14) 0.0333(17) 0.0338(16) -0.0042(13) 0.0002(12) -0.0007(12)
O1 0.0523(16) 0.0523(16) 0.0220(19) 0.0026(12) 0.0026(12) -0.012(2)
O2 0.0170(19) 0.0170(19) 0.022(3) 0.000 0.000 0.000
C1 0.033(3) 0.097(4) 0.086(4) -0.047(4) -0.010(3) 0.000(3)
C2 0.0220(18) 0.041(2) 0.044(2) -0.0056(18) -0.0038(16) -0.0007(17)
C3 0.018(3) 0.041(3) 0.046(3) 0.004(3) 0.000 0.000
C4 0.039(3) 0.039(3) 0.022(4) 0.000 0.000 0.001(4)
C5 0.046(3) 0.046(3) 0.020(4) 0.000 0.000 -0.006(4)
C6 0.091(4) 0.091(4) 0.030(3) 0.003(2) 0.003(2) -0.053(5)

loop_
_atom_type_symbol
_atom_type_description
_atom_type_scat_dispersion_real
_atom_type_scat_dispersion_imag
_atom_type_scat_source
C C 0.0033 0.0016 'International Tables Vol C Tables 4.2.6.8 and 6.1.1.4'
H H 0.0000 0.0000 'International Tables Vol C Tables 4.2.6.8 and 6.1.1.4'
N N 0.0061 0.0033 'International Tables Vol C Tables 4.2.6.8 and 6.1.1.4'
O O 0.0106 0.0060 'International Tables Vol C Tables 4.2.6.8 and 6.1.1.4'
Zn Zn 0.2839 1.4301 'International Tables Vol C Tables 4.2.6.8 and 6.1.1.4'

loop_
_geom_angle_atom_site_label_1
_geom_angle_atom_site_label_2
_geom_angle_atom_site_label_3
_geom_angle
_geom_angle_site_symmetry_1
_geom_angle_site_symmetry_3
_geom_angle_publ_flag
O2 Zn1 O1 109.60(13) . . ?
O2 Zn1 N1 99.28(9) . 16 ?
O1 Zn1 N1 111.60(10) . 16 ?
O2 Zn1 N1 99.28(9) . . ?
O1 Zn1 N1 111.60(10) . . ?
N1 Zn1 N1 123.10(18) 16 . ?
O2 Zn1 Zn1 35.854(8) . 12_656 ?
O1 Zn1 Zn1 122.79(10) . 12_656 ?
N1 Zn1 Zn1 63.46(9) 16 12_656 ?
N1 Zn1 Zn1 116.85(9) . 12_656 ?
O2 Zn1 Zn1 35.854(8) . 11_566 ?
O1 Zn1 Zn1 122.79(10) . 11_566 ?
N1 Zn1 Zn1 116.85(9) 16 11_566 ?
N1 Zn1 Zn1 63.46(9) . 11_566 ?
Zn1 Zn1 Zn1 61.461(19) 12_656 11_566 ?
C2 N1 N1 107.8(2) . 6_565 ?
C2 N1 Zn1 135.8(3) . . ?
N1 N1 Zn1 116.09(9) 6_565 . ?
C4 O1 Zn1 131.3(4) . . ?
Zn1 O2 Zn1 111.86(3) . 2_665 ?
Zn1 O2 Zn1 108.291(15) . 12_656 ?
Zn1 O2 Zn1 108.292(15) 2_665 12_656 ?
Zn1 O2 Zn1 108.291(15) . 11_566 ?
Zn1 O2 Zn1 108.291(15) 2_665 11_566 ?
Zn1 O2 Zn1 111.86(3) 12_656 11_566 ?
C2 C1 H1A 109.5 . . ?
C2 C1 H1B 109.5 . . ?
H1A C1 H1B 109.5 . . ?
C2 C1 H1C 109.5 . . ?
H1A C1 H1C 109.5 . . ?
H1B C1 H1C 109.5 . . ?
N1 C2 C3 109.5(3) . . ?
N1 C2 C1 121.1(4) . . ?
C3 C2 C1 129.3(4) . . ?
C2 C3 C2 105.3(5) 6_565 . ?
C2 C3 C3 127.3(2) 6_565 2_565 ?
C2 C3 C3 127.3(2) . 2_565 ?
O1 C4 O1 126.3(7) 2_665 . ?
O1 C4 C5 116.8(3) 2_665 . ?
O1 C4 C5 116.8(3) . . ?
C6 C5 C6 117.7(8) . 2_665 ?
C6 C5 C4 121.2(4) . . ?
C6 C5 C4 121.2(4) 2_665 . ?
C5 C6 C6 121.2(4) . 10 ?
C5 C6 H6 119.4 . . ?
C6 C6 H6 119.4 10 . ?
O3' C7 N3 116.7(17) . . ?
N3 C8 H8A 109.5 . . ?
N3 C8 H8B 109.5 . . ?
H8A C8 H8B 109.5 . . ?
N3 C8 H8C 109.5 . . ?
H8A C8 H8C 109.5 . . ?
H8B C8 H8C 109.5 . . ?
N3 C9 H9A 109.5 . . ?
N3 C9 H9B 109.5 . . ?
H9A C9 H9B 109.5 . . ?
N3 C9 H9C 109.5 . . ?
H9A C9 H9C 109.5 . . ?
H9B C9 H9C 109.5 . . ?
C7 N3 C8 116.6(17) . . ?
C7 N3 C9 119.1(19) . . ?
C8 N3 C9 124(2) . . ?

loop_
_geom_bond_atom_site_label_1
_geom_bond_atom_site_label_2
_geom_bond_distance
_geom_bond_site_symmetry_2
_geom_bond_publ_flag
Zn1 O2 1.9400(5) . ?
Zn1 O1 1.970(4) . ?
Zn1 N1 1.981(3) 16 ?
Zn1 N1 1.981(3) . ?
Zn1 Zn1 3.1448(9) 12_656 ?
Zn1 Zn1 3.1448(9) 11_566 ?
N1 C2 1.334(5) . ?
N1 N1 1.383(6) 6_565 ?
O1 C4 1.249(5) . ?
O2 Zn1 1.9400(5) 2_665 ?
O2 Zn1 1.9400(5) 12_656 ?
O2 Zn1 1.9400(5) 11_566 ?
C1 C2 1.486(6) . ?
C1 H1A 0.9600 . ?
C1 H1B 0.9600 . ?
C1 H1C 0.9600 . ?
C2 C3 1.382(5) . ?
C3 C2 1.382(5) 6_565 ?
C3 C3 1.493(10) 2_565 ?
C4 O1 1.249(5) 2_665 ?
C4 C5 1.493(10) . ?
C5 C6 1.359(8) . ?
C5 C6 1.359(8) 2_665 ?
C6 C6 1.375(13) 10 ?
C6 H6 0.9300 . ?
C7 O3' 1.222(10) . ?
C7 N3 1.351(10) . ?
C8 N3 1.415(17) . ?
C8 H8A 0.9600 . ?
C8 H8B 0.9600 . ?
C8 H8C 0.9600 . ?
C9 N3 1.427(18) . ?
C9 H9A 0.9600 . ?
C9 H9B 0.9600 . ?
C9 H9C 0.9600 . ?
